data_1519167
loop_
_publ_author_name
'Butler, Ian. R.'
'Coles, Simon J.'
'Hursthouse, Michael B.'

_publ_section_title
;
 C34H28Cl2FeP2Pd.CH2Cl2
;
_journal_name_full 'Crystal Structure Report Archive'
_journal_page_first 761
_journal_year 1996
_chemical_formula_sum 'C35 H30 Cl4 Fe P2 Pd'
_chemical_formula_weight 816.58
_space_group_IT_number 14
_symmetry_cell_setting monoclinic
_symmetry_space_group_name_Hall '-P 2ybc'
_symmetry_space_group_name_H-M 'P 1 21/c 1'
_atom_sites_solution_hydrogens geom
_atom_sites_solution_primary direct
_atom_sites_solution_secondary difmap
_cell_angle_alpha 90.00
_cell_angle_beta 102.61(2)
_cell_angle_gamma 90.00
_cell_formula_units_Z 4
_cell_length_a 9.770(3)
_cell_length_b 18.093(5)
_cell_length_c 19.001(3)
_cell_measurement_temperature 150(2)
_cell_volume 3277.8(15)
_computing_structure_refinement 'SHELXL-92 (Sheldrick, 1993)'
_computing_structure_solution 'SHELXS-86 (Sheldrick, 1990)'
_diffrn_ambient_temperature 150(2)
_diffrn_radiation_monochromator graphite
_diffrn_radiation_source 'fine-focus sealed tube'
_diffrn_radiation_type MoK\a
_diffrn_radiation_wavelength 0.71069
_diffrn_reflns_av_R_equivalents 0.1021
_diffrn_reflns_av_sigmaI/netI 0.1018
_diffrn_reflns_limit_h_max 10
_diffrn_reflns_limit_h_min -10
_diffrn_reflns_limit_k_max 19
_diffrn_reflns_limit_k_min -19
_diffrn_reflns_limit_l_max 21
_diffrn_reflns_limit_l_min -16
_diffrn_reflns_number 8631
_diffrn_reflns_theta_max 25.01
_diffrn_reflns_theta_min 2.20
_exptl_absorpt_coefficient_mu 1.440
_exptl_crystal_density_diffrn 1.655
_exptl_crystal_F_000 1640
_exptl_crystal_size_max 0.25
_exptl_crystal_size_mid 0.21
_exptl_crystal_size_min 0.18
_refine_diff_density_max 1.009
_refine_diff_density_min -0.864
_refine_diff_density_rms 0.141
_refine_ls_extinction_method none
_refine_ls_goodness_of_fit_all 1.008
_refine_ls_goodness_of_fit_obs 1.105
_refine_ls_matrix_type full
_refine_ls_number_parameters 388
_refine_ls_number_reflns 4083
_refine_ls_number_restraints 0
_refine_ls_restrained_S_all 1.082
_refine_ls_restrained_S_obs 1.105
_refine_ls_R_factor_all 0.0596
_refine_ls_R_factor_obs 0.0460
_refine_ls_shift/esd_max 0.001
_refine_ls_shift/esd_mean 0.000
_refine_ls_structure_factor_coef Fsqd
_refine_ls_weighting_scheme 'calc w=1/[\s^2^(Fo^2^)+(0.0527P)^2^+0.0000P] where P=(Fo^2^+2Fc^2^)/3'
_refine_ls_wR_factor_all 0.1160
_refine_ls_wR_factor_obs 0.1056
_reflns_number_observed 3310
_reflns_number_total 4091
_reflns_observed_criterion >2sigma(I)
_cod_data_source_file eCrystal-761.cif
_cod_data_source_block s92
_cod_depositor_comments
;
Citation :
Butler, Ian. R. and Coles, Simon J. and Hursthouse, Michael B. (1996) 
University of Southampton, Crystal Structure Report Archive. 

More at:
http://ecrystals.chem.soton.ac.uk/761/

The following automatic conversions were performed:

'_symmetry_cell_setting' value 'Monoclinic' changed to 'monoclinic'
according to the built-in table from CIF Core dictionary named
'cif_core.dic' version 2.4.1 from 2010-06-29.

Automatic conversion script
Id: cif_fix_values 3105 2015-03-04 15:46:00Z robertas 
;
_cod_original_cell_volume 3277.7(15)
_cod_original_sg_symbol_H-M P2(1)/c
_cod_database_code 1519167

loop_
_symmetry_equiv_pos_as_xyz
'x, y, z'
'-x, y+1/2, -z+1/2'
'-x, -y, -z'
'x, -y-1/2, z-1/2'

loop_
_atom_site_aniso_label
_atom_site_aniso_U_11
_atom_site_aniso_U_22
_atom_site_aniso_U_33
_atom_site_aniso_U_23
_atom_site_aniso_U_13
_atom_site_aniso_U_12
Pd1 0.0189(3) 0.0046(2) 0.0114(2) -0.00056(13) 0.0016(2) -0.0015(2)
Fe1 0.0201(7) 0.0077(4) 0.0150(4) 0.0021(3) 0.0002(4) 0.0001(4)
Cl1 0.0284(12) 0.0235(7) 0.0175(8) -0.0026(5) 0.0013(7) -0.0114(7)
Cl2 0.0296(11) 0.0124(6) 0.0132(7) 0.0016(4) 0.0036(6) -0.0036(6)
Cl3 0.088(2) 0.0407(12) 0.124(2) -0.0498(12) -0.011(2) 0.0101(13)
Cl4 0.073(2) 0.0315(11) 0.143(2) -0.0279(11) -0.042(2) 0.0203(12)
P1 0.0225(12) 0.0045(6) 0.0137(8) 0.0011(4) 0.0007(6) -0.0012(6)
P2 0.0198(12) 0.0089(6) 0.0155(8) 0.0012(5) 0.0028(7) -0.0026(6)
C1 0.023(5) 0.004(2) 0.017(3) 0.001(2) -0.001(3) -0.004(3)
C2 0.028(5) 0.009(3) 0.021(3) 0.008(2) 0.004(3) -0.002(3)
C3 0.031(5) 0.014(3) 0.020(3) 0.006(2) -0.000(3) -0.001(3)
C4 0.031(5) 0.011(3) 0.034(4) 0.004(2) 0.002(3) 0.004(3)
C5 0.030(5) 0.008(3) 0.022(3) 0.001(2) 0.003(3) -0.002(3)
C6 0.027(5) 0.014(3) 0.020(3) 0.002(2) 0.005(3) -0.006(3)
C7 0.019(4) 0.009(3) 0.016(3) -0.002(2) 0.002(3) -0.001(3)
C8 0.022(5) 0.007(3) 0.024(3) -0.005(2) 0.001(3) -0.004(3)
C9 0.030(5) 0.017(3) 0.015(3) 0.000(2) -0.002(3) -0.002(3)
C10 0.030(5) 0.016(3) 0.016(3) 0.003(2) -0.008(3) -0.003(3)
C11 0.019(5) 0.017(3) 0.013(3) -0.001(2) -0.002(3) -0.005(3)
C12 0.027(5) 0.047(4) 0.018(4) 0.007(3) 0.003(3) 0.004(3)
C13 0.021(5) 0.064(5) 0.019(4) -0.012(3) 0.001(3) 0.002(4)
C14 0.024(6) 0.041(4) 0.056(5) -0.030(3) 0.013(4) -0.003(4)
C15 0.049(7) 0.019(3) 0.059(5) -0.005(3) 0.027(4) 0.005(3)
C16 0.024(5) 0.024(3) 0.027(4) 0.002(2) 0.012(3) -0.001(3)
C17 0.030(6) 0.019(3) 0.013(3) 0.002(2) 0.001(3) -0.008(3)
C18 0.037(6) 0.017(3) 0.028(4) 0.000(2) 0.000(3) -0.006(3)
C19 0.056(7) 0.017(3) 0.031(4) 0.003(2) 0.004(4) -0.015(4)
C20 0.070(8) 0.029(4) 0.030(4) -0.002(3) 0.018(4) -0.034(4)
C21 0.042(7) 0.058(5) 0.043(5) -0.012(3) 0.019(4) -0.032(4)
C22 0.041(7) 0.033(4) 0.025(4) -0.008(2) 0.008(3) -0.017(4)
C23 0.032(5) 0.003(2) 0.016(3) 0.002(2) 0.004(3) -0.003(3)
C24 0.027(5) 0.014(3) 0.015(3) -0.003(2) -0.000(3) 0.004(3)
C25 0.024(5) 0.022(3) 0.022(3) 0.003(2) 0.001(3) 0.010(3)
C26 0.061(6) 0.009(3) 0.022(3) 0.000(2) 0.009(3) 0.009(3)
C27 0.063(6) 0.004(3) 0.022(3) -0.004(2) -0.002(3) -0.005(3)
C28 0.028(5) 0.017(3) 0.014(3) 0.004(2) -0.006(3) -0.003(3)
C29 0.014(4) 0.014(3) 0.016(3) 0.002(2) -0.002(3) -0.004(3)
C30 0.040(6) 0.011(3) 0.035(4) 0.000(2) 0.013(3) -0.004(3)
C31 0.043(7) 0.025(4) 0.047(4) 0.006(3) 0.017(4) -0.015(3)
C32 0.021(5) 0.048(4) 0.025(4) -0.001(3) 0.011(3) -0.003(3)
C33 0.032(6) 0.029(3) 0.025(4) -0.002(2) 0.005(3) 0.006(3)
C34 0.029(5) 0.018(3) 0.023(3) 0.002(2) 0.004(3) 0.002(3)
C35 0.123(11) 0.045(5) 0.046(5) 0.007(3) 0.030(5) 0.027(5)

loop_
_atom_site_label
_atom_site_type_symbol
_atom_site_fract_x
_atom_site_fract_y
_atom_site_fract_z
_atom_site_U_iso_or_equiv
_atom_site_thermal_displace_type
_atom_site_occupancy
_atom_site_calc_flag
_atom_site_refinement_flags
_atom_site_disorder_group
Pd1 Pd 0.76891(5) 0.77874(2) 0.19553(2) 0.0119(2) Uani 1 d . .
Fe1 Fe 0.49817(10) 0.80225(4) -0.01043(4) 0.0148(2) Uani 1 d . .
Cl1 Cl 0.9592(2) 0.84473(7) 0.26261(7) 0.0237(4) Uani 1 d . .
Cl2 Cl 0.7304(2) 0.72382(6) 0.30193(6) 0.0185(4) Uani 1 d . .
Cl3 Cl 0.6001(3) 0.94083(11) 0.2701(2) 0.0895(10) Uani 1 d . .
Cl4 Cl 0.7507(3) 0.97417(11) 0.41708(15) 0.0924(11) Uani 1 d . .
P1 P 0.5974(2) 0.69925(6) 0.13990(7) 0.0141(4) Uani 1 d . .
P2 P 0.8153(2) 0.83228(7) 0.09500(7) 0.0149(4) Uani 1 d . .
C1 C 0.6606(7) 0.8658(2) 0.0337(3) 0.015(2) Uani 1 d . .
C2 C 0.6284(7) 0.8750(3) -0.0437(3) 0.019(2) Uani 1 d . .
H2 H 0.6886(7) 0.8653(3) -0.0744(3) 0.023 Uiso 1 calc R .
C3 C 0.4912(8) 0.9011(3) -0.0644(3) 0.022(2) Uani 1 d . .
H3 H 0.4447(8) 0.9113(3) -0.1115(3) 0.027 Uiso 1 calc R .
C4 C 0.4333(8) 0.9097(3) -0.0029(3) 0.026(2) Uani 1 d . .
H4 H 0.3433(8) 0.9260(3) -0.0023(3) 0.031 Uiso 1 calc R .
C5 C 0.5381(7) 0.8887(3) 0.0575(3) 0.020(2) Uani 1 d . .
H5 H 0.5288(7) 0.8897(3) 0.1051(3) 0.024 Uiso 1 calc R .
C6 C 0.3644(7) 0.7260(3) 0.0182(3) 0.020(2) Uani 1 d . .
H6 H 0.2965(7) 0.7339(3) 0.0449(3) 0.024 Uiso 1 calc R .
C7 C 0.5103(7) 0.7075(3) 0.0458(3) 0.0147(14) Uani 1 d . .
C8 C 0.5740(7) 0.6989(3) -0.0152(3) 0.018(2) Uani 1 d . .
H8 H 0.6669(7) 0.6861(3) -0.0133(3) 0.022 Uiso 1 calc R .
C9 C 0.4715(8) 0.7132(3) -0.0783(3) 0.022(2) Uani 1 d . .
H9 H 0.4855(8) 0.7118(3) -0.1251(3) 0.026 Uiso 1 calc R .
C10 C 0.3455(8) 0.7297(3) -0.0587(3) 0.023(2) Uani 1 d . .
H10 H 0.2618(8) 0.7413(3) -0.0906(3) 0.027 Uiso 1 calc R .
C11 C 0.9056(7) 0.7661(3) 0.0501(3) 0.0171(15) Uani 1 d . .
C12 C 0.9292(8) 0.7770(3) -0.0183(3) 0.031(2) Uani 1 d . .
H12 H 0.9051(8) 0.8218(3) -0.0418(3) 0.037 Uiso 1 calc R .
C13 C 0.9889(8) 0.7211(4) -0.0523(3) 0.035(2) Uani 1 d . .
H13 H 1.0015(8) 0.7279(4) -0.0990(3) 0.042 Uiso 1 calc R .
C14 C 1.0289(9) 0.6565(4) -0.0167(4) 0.040(2) Uani 1 d . .
H14 H 1.0688(9) 0.6193(4) -0.0396(4) 0.048 Uiso 1 calc R .
C15 C 1.0113(9) 0.6454(3) 0.0522(4) 0.040(2) Uani 1 d . .
H15 H 1.0406(9) 0.6014(3) 0.0760(4) 0.048 Uiso 1 calc R .
C16 C 0.9502(8) 0.6995(3) 0.0859(3) 0.024(2) Uani 1 d . .
H16 H 0.9384(8) 0.6919(3) 0.1326(3) 0.029 Uiso 1 calc R .
C17 C 0.9281(8) 0.9142(3) 0.1073(3) 0.021(2) Uani 1 d . .
C18 C 0.8678(8) 0.9826(3) 0.1172(3) 0.028(2) Uani 1 d . .
H18 H 0.7728(8) 0.9857(3) 0.1171(3) 0.034 Uiso 1 calc R .
C19 C 0.9500(10) 1.0451(3) 0.1269(3) 0.035(2) Uani 1 d . .
H19 H 0.9097(10) 1.0905(3) 0.1329(3) 0.042 Uiso 1 calc R .
C20 C 1.0889(11) 1.0411(3) 0.1278(3) 0.042(2) Uani 1 d . .
H20 H 1.1433(11) 1.0838(3) 0.1351(3) 0.050 Uiso 1 calc R .
C21 C 1.1505(10) 0.9737(4) 0.1180(4) 0.046(2) Uani 1 d . .
H21 H 1.2457(10) 0.9708(4) 0.1185(4) 0.056 Uiso 1 calc R .
C22 C 1.0661(9) 0.9101(3) 0.1074(3) 0.033(2) Uani 1 d . .
H22 H 1.1057(9) 0.8647(3) 0.1004(3) 0.040 Uiso 1 calc R .
C23 C 0.6639(7) 0.6048(3) 0.1429(3) 0.017(2) Uani 1 d . .
C24 C 0.7878(7) 0.5838(3) 0.1896(3) 0.020(2) Uani 1 d . .
H24 H 0.8382(7) 0.6182(3) 0.2215(3) 0.024 Uiso 1 calc R .
C25 C 0.8366(8) 0.5124(3) 0.1891(3) 0.024(2) Uani 1 d . .
H25 H 0.9206(8) 0.4990(3) 0.2199(3) 0.028 Uiso 1 calc R .
C26 C 0.7613(9) 0.4606(3) 0.1432(3) 0.031(2) Uani 1 d . .
H26 H 0.7935(9) 0.4122(3) 0.1437(3) 0.037 Uiso 1 calc R .
C27 C 0.6382(9) 0.4805(3) 0.0965(3) 0.031(2) Uani 1 d . .
H27 H 0.5877(9) 0.4457(3) 0.0653(3) 0.037 Uiso 1 calc R .
C28 C 0.5901(7) 0.5521(3) 0.0961(3) 0.021(2) Uani 1 d . .
H28 H 0.5074(7) 0.5654(3) 0.0643(3) 0.025 Uiso 1 calc R .
C29 C 0.4503(7) 0.6998(3) 0.1831(3) 0.0157(14) Uani 1 d . .
C30 C 0.3866(8) 0.6360(3) 0.2005(3) 0.028(2) Uani 1 d . .
H30 H 0.4219(8) 0.5903(3) 0.1906(3) 0.033 Uiso 1 calc R .
C31 C 0.2733(9) 0.6385(3) 0.2318(3) 0.037(2) Uani 1 d . .
H31 H 0.2333(9) 0.5947(3) 0.2431(3) 0.044 Uiso 1 calc R .
C32 C 0.2176(8) 0.7052(3) 0.2466(3) 0.030(2) Uani 1 d . .
H32 H 0.1389(8) 0.7066(3) 0.2667(3) 0.037 Uiso 1 calc R .
C33 C 0.2805(8) 0.7700(3) 0.2311(3) 0.029(2) Uani 1 d . .
H33 H 0.2453(8) 0.8154(3) 0.2419(3) 0.035 Uiso 1 calc R .
C34 C 0.3940(8) 0.7676(3) 0.2002(3) 0.024(2) Uani 1 d . .
H34 H 0.4351(8) 0.8116(3) 0.1902(3) 0.028 Uiso 1 calc R .
C35 C 0.7202(13) 0.9137(4) 0.3472(4) 0.070(3) Uani 1 d . .

loop_
_atom_type_symbol
_atom_type_description
_atom_type_scat_dispersion_real
_atom_type_scat_dispersion_imag
_atom_type_scat_source
C C 0.0033 0.0016 'International Tables Vol C Tables 4.2.6.8 and 6.1.1.4'
H H 0.0000 0.0000 'International Tables Vol C Tables 4.2.6.8 and 6.1.1.4'
P P 0.1023 0.0942 'International Tables Vol C Tables 4.2.6.8 and 6.1.1.4'
Cl Cl 0.1484 0.1585 'International Tables Vol C Tables 4.2.6.8 and 6.1.1.4'
Fe Fe 0.3463 0.8444 'International Tables Vol C Tables 4.2.6.8 and 6.1.1.4'
Pd Pd -0.9988 1.0072 'International Tables Vol C Tables 4.2.6.8 and 6.1.1.4'

loop_
_geom_angle_atom_site_label_1
_geom_angle_atom_site_label_2
_geom_angle_atom_site_label_3
_geom_angle
_geom_angle_site_symmetry_1
_geom_angle_site_symmetry_3
P2 Pd1 P1 98.05(5) . .
P2 Pd1 Cl1 87.70(5) . .
P1 Pd1 Cl1 171.39(5) . .
P2 Pd1 Cl2 177.72(6) . .
P1 Pd1 Cl2 83.86(5) . .
Cl1 Pd1 Cl2 90.27(5) . .
C1 Fe1 C7 108.6(2) . .
C1 Fe1 C5 41.9(3) . .
C7 Fe1 C5 110.0(2) . .
C1 Fe1 C8 106.7(3) . .
C7 Fe1 C8 41.8(2) . .
C5 Fe1 C8 136.6(2) . .
C1 Fe1 C2 42.2(2) . .
C7 Fe1 C2 138.8(3) . .
C5 Fe1 C2 69.4(2) . .
C8 Fe1 C2 109.0(3) . .
C1 Fe1 C9 134.5(3) . .
C7 Fe1 C9 69.4(2) . .
C5 Fe1 C9 176.2(3) . .
C8 Fe1 C9 40.5(2) . .
C2 Fe1 C9 108.5(3) . .
C1 Fe1 C10 174.2(3) . .
C7 Fe1 C10 69.1(2) . .
C5 Fe1 C10 143.7(3) . .
C8 Fe1 C10 68.0(3) . .
C2 Fe1 C10 136.3(2) . .
C9 Fe1 C10 39.9(3) . .
C1 Fe1 C6 140.5(2) . .
C7 Fe1 C6 41.7(3) . .
C5 Fe1 C6 113.5(2) . .
C8 Fe1 C6 69.6(3) . .
C2 Fe1 C6 177.1(2) . .
C9 Fe1 C6 68.7(2) . .
C10 Fe1 C6 40.9(2) . .
C1 Fe1 C3 69.2(2) . .
C7 Fe1 C3 177.6(2) . .
C5 Fe1 C3 67.9(2) . .
C8 Fe1 C3 139.1(3) . .
C2 Fe1 C3 39.9(3) . .
C9 Fe1 C3 112.7(2) . .
C10 Fe1 C3 113.2(2) . .
C6 Fe1 C3 139.7(3) . .
C1 Fe1 C4 69.8(3) . .
C7 Fe1 C4 138.7(2) . .
C5 Fe1 C4 40.6(2) . .
C8 Fe1 C4 176.5(3) . .
C2 Fe1 C4 68.4(3) . .
C9 Fe1 C4 142.1(2) . .
C10 Fe1 C4 115.5(3) . .
C6 Fe1 C4 113.1(3) . .
C3 Fe1 C4 40.2(2) . .
C29 P1 C7 101.5(3) . .
C29 P1 C23 107.8(3) . .
C7 P1 C23 101.3(2) . .
C29 P1 Pd1 111.2(2) . .
C7 P1 Pd1 122.9(2) . .
C23 P1 Pd1 110.8(2) . .
C1 P2 C11 110.2(2) . .
C1 P2 C17 101.9(3) . .
C11 P2 C17 104.7(3) . .
C1 P2 Pd1 113.2(2) . .
C11 P2 Pd1 108.7(2) . .
C17 P2 Pd1 117.5(2) . .
C5 C1 C2 106.1(5) . .
C5 C1 P2 122.4(4) . .
C2 C1 P2 131.5(5) . .
C5 C1 Fe1 69.8(3) . .
C2 C1 Fe1 70.2(3) . .
P2 C1 Fe1 123.9(2) . .
C3 C2 C1 107.9(6) . .
C3 C2 Fe1 71.1(4) . .
C1 C2 Fe1 67.6(3) . .
C2 C3 C4 109.8(5) . .
C2 C3 Fe1 68.9(3) . .
C4 C3 Fe1 70.1(3) . .
C5 C4 C3 107.0(7) . .
C5 C4 Fe1 67.9(3) . .
C3 C4 Fe1 69.8(3) . .
C4 C5 C1 109.3(5) . .
C4 C5 Fe1 71.5(3) . .
C1 C5 Fe1 68.3(3) . .
C10 C6 C7 106.1(6) . .
C10 C6 Fe1 69.3(3) . .
C7 C6 Fe1 67.5(3) . .
C8 C7 C6 107.4(5) . .
C8 C7 P1 126.4(5) . .
C6 C7 P1 126.2(5) . .
C8 C7 Fe1 69.5(3) . .
C6 C7 Fe1 70.8(3) . .
P1 C7 Fe1 123.8(3) . .
C9 C8 C7 108.3(6) . .
C9 C8 Fe1 70.6(3) . .
C7 C8 Fe1 68.7(3) . .
C10 C9 C8 108.5(5) . .
C10 C9 Fe1 70.2(3) . .
C8 C9 Fe1 68.8(3) . .
C9 C10 C6 109.7(6) . .
C9 C10 Fe1 70.0(4) . .
C6 C10 Fe1 69.8(3) . .
C12 C11 C16 118.6(5) . .
C12 C11 P2 123.2(4) . .
C16 C11 P2 118.2(4) . .
C11 C12 C13 120.2(6) . .
C14 C13 C12 119.8(6) . .
C13 C14 C15 121.0(6) . .
C14 C15 C16 119.9(6) . .
C15 C16 C11 120.4(6) . .
C22 C17 C18 119.9(6) . .
C22 C17 P2 121.9(5) . .
C18 C17 P2 118.2(6) . .
C19 C18 C17 119.6(8) . .
C20 C19 C18 120.8(7) . .
C19 C20 C21 120.4(6) . .
C20 C21 C22 118.7(9) . .
C17 C22 C21 120.7(7) . .
C24 C23 C28 118.5(5) . .
C24 C23 P1 122.1(4) . .
C28 C23 P1 119.4(5) . .
C25 C24 C23 120.5(5) . .
C26 C25 C24 120.3(6) . .
C27 C26 C25 120.0(5) . .
C26 C27 C28 119.9(5) . .
C27 C28 C23 120.8(6) . .
C30 C29 C34 116.8(6) . .
C30 C29 P1 123.2(5) . .
C34 C29 P1 120.0(4) . .
C31 C30 C29 121.6(6) . .
C30 C31 C32 120.8(6) . .
C31 C32 C33 118.9(7) . .
C34 C33 C32 120.3(6) . .
C33 C34 C29 121.5(6) . .
Cl4 C35 Cl3 116.7(4) . .

loop_
_geom_bond_atom_site_label_1
_geom_bond_atom_site_label_2
_geom_bond_distance
_geom_bond_site_symmetry_2
Pd1 P2 2.2737(14) .
Pd1 P1 2.285(2) .
Pd1 Cl1 2.339(2) .
Pd1 Cl2 2.3556(13) .
Fe1 C1 1.990(6) .
Fe1 C7 2.009(5) .
Fe1 C5 2.011(5) .
Fe1 C8 2.021(5) .
Fe1 C2 2.026(6) .
Fe1 C9 2.045(5) .
Fe1 C10 2.048(6) .
Fe1 C6 2.054(6) .
Fe1 C3 2.055(5) .
Fe1 C4 2.059(5) .
Cl3 C35 1.736(9) .
Cl4 C35 1.696(8) .
P1 C29 1.804(7) .
P1 C7 1.811(5) .
P1 C23 1.824(5) .
P2 C1 1.800(6) .
P2 C11 1.808(6) .
P2 C17 1.832(6) .
C1 C5 1.429(9) .
C1 C2 1.446(7) .
C2 C3 1.394(9) .
C3 C4 1.413(9) .
C4 C5 1.412(8) .
C6 C10 1.433(8) .
C6 C7 1.447(9) .
C7 C8 1.438(8) .
C8 C9 1.408(8) .
C9 C10 1.395(10) .
C11 C12 1.384(9) .
C11 C16 1.405(7) .
C12 C13 1.395(9) .
C13 C14 1.365(9) .
C14 C15 1.372(10) .
C15 C16 1.375(9) .
C17 C22 1.350(10) .
C17 C18 1.399(8) .
C18 C19 1.376(9) .
C19 C20 1.355(12) .
C20 C21 1.390(11) .
C21 C22 1.404(9) .
C23 C24 1.389(8) .
C23 C28 1.393(7) .
C24 C25 1.379(7) .
C25 C26 1.379(8) .
C26 C27 1.377(10) .
C27 C28 1.377(7) .
C29 C30 1.385(8) .
C29 C34 1.411(8) .
C30 C31 1.367(10) .
C31 C32 1.377(9) .
C32 C33 1.386(9) .
C33 C34 1.363(10) .
